data_4115300
loop_
_publ_author_name
'Mary K. Ellison'
'Charles E. Schulz'
'W. Robert Scheidt'

_publ_section_title
;
 Nitrosyliron(III) Porphyrinates: Porphyrin Core Conformation and FeNO
 Geometry. Any Correlation?
;
_journal_name_full 'Journal of the American Chemical Society'
_journal_page_first 13833
_journal_page_last 13841
_journal_paper_doi 10.1021/ja0207145
_journal_volume 124
_journal_year 2002
_chemical_formula_sum 'C40.5 H51 Cl2 Fe N7 O5'
_chemical_formula_weight 842.63
_chemical_name_systematic
;
   ?
;
_space_group_IT_number 2
_symmetry_cell_setting triclinic
_symmetry_space_group_name_Hall '-P 1'
_symmetry_space_group_name_H-M 'P -1'
_atom_sites_solution_hydrogens geom
_atom_sites_solution_primary direct
_atom_sites_solution_secondary difmap
_audit_creation_method SHELXL
_cell_angle_alpha 69.427(3)
_cell_angle_beta 71.504(3)
_cell_angle_gamma 89.054(3)
_cell_formula_units_Z 4
_cell_length_a 14.062(2)
_cell_length_b 16.175(3)
_cell_length_c 19.948(3)
_cell_measurement_reflns_used 7805
_cell_measurement_temperature 130(2)
_cell_measurement_theta_max 30.48
_cell_measurement_theta_min 2.31
_cell_volume 4005.3(11)
_computing_cell_refinement 'Bruker Smart'
_computing_data_collection 'Bruker Smart'
_computing_data_reduction 'Bruker SHELXTL'
_computing_molecular_graphics ORTEP32
_computing_publication_material 'SHELXL-93 (Sheldrick, 1993)'
_computing_structure_refinement 'SHELXL-93 (Sheldrick, 1993)'
_computing_structure_solution 'SHELXS-86 (Sheldrick, 1990)'
_diffrn_ambient_temperature 130(2)
_diffrn_measurement_device 'CCD area detector'
_diffrn_measurement_method 'phi and omega scans'
_diffrn_radiation_monochromator graphite
_diffrn_radiation_source 'fine-focus sealed tube'
_diffrn_radiation_type MoK\a
_diffrn_radiation_wavelength 0.71073
_diffrn_reflns_av_R_equivalents 0.0462
_diffrn_reflns_av_sigmaI/netI 0.0805
_diffrn_reflns_limit_h_max 20
_diffrn_reflns_limit_h_min -20
_diffrn_reflns_limit_k_max 23
_diffrn_reflns_limit_k_min -22
_diffrn_reflns_limit_l_max 27
_diffrn_reflns_limit_l_min -28
_diffrn_reflns_number 37717
_diffrn_reflns_theta_max 30.70
_diffrn_reflns_theta_min 2.08
_diffrn_standards_decay_% 'no observable crystal decay'
_exptl_absorpt_coefficient_mu 0.564
_exptl_absorpt_correction_T_max 1.0
_exptl_absorpt_correction_T_min 0.76
_exptl_absorpt_correction_type empirical
_exptl_crystal_colour 'DARK PURPLE'
_exptl_crystal_density_diffrn 1.397
_exptl_crystal_description IRREGULAR
_exptl_crystal_F_000 1772
_exptl_crystal_size_max 0.50
_exptl_crystal_size_mid 0.50
_exptl_crystal_size_min 0.20
_refine_diff_density_max 1.110
_refine_diff_density_min -0.702
_refine_diff_density_rms 0.099
_refine_ls_extinction_method none
_refine_ls_goodness_of_fit_all 0.956
_refine_ls_goodness_of_fit_obs 1.044
_refine_ls_hydrogen_treatment mixed
_refine_ls_matrix_type full
_refine_ls_number_parameters 1018
_refine_ls_number_reflns 22586
_refine_ls_number_restraints 0
_refine_ls_restrained_S_all 0.956
_refine_ls_restrained_S_obs 1.044
_refine_ls_R_factor_all 0.0866
_refine_ls_R_factor_obs 0.0521
_refine_ls_shift/esd_max -0.001
_refine_ls_shift/esd_mean 0.000
_refine_ls_structure_factor_coef Fsqd
_refine_ls_weighting_details 'w=1/[\s^2^(Fo^2^)+(0.0790P)^2^+0.0000P] where P=(Fo^2^+2Fc^2^)/3'
_refine_ls_weighting_scheme calc
_refine_ls_wR_factor_all 0.1558
_refine_ls_wR_factor_obs 0.1338
_reflns_number_observed 14253
_reflns_number_total 22586
_reflns_observed_criterion >2sigma(I)
_cod_data_source_file ja0207145_2.cif
_cod_data_source_block FE3OEPNO2MEHIM
_cod_depositor_comments
;
The following automatic conversions were performed:

'_refine_ls_weighting_scheme' value '
calc w=1/[\s^2^(Fo^2^)+(0.0790P)^2^+0.0000P] where
P=(Fo^2^+2Fc^2^)/3' was changed to 'calc'. New tag
'_refine_ls_weighting_details' was created. The value of the new tag
was set to 'w=1/[\s^2^(Fo^2^)+(0.0790P)^2^+0.0000P] where
P=(Fo^2^+2Fc^2^)/3'.

Automatic conversion script
Id: cif_fix_values 3143 2015-03-26 13:38:13Z robertas 
;
_cod_original_formula_sum 'C40.50 H51 Cl2 Fe N7 O5'
_cod_database_code 4115300

loop_
_symmetry_equiv_pos_as_xyz
'x, y, z'
'-x, -y, -z'

loop_
_atom_site_aniso_label
_atom_site_aniso_U_11
_atom_site_aniso_U_22
_atom_site_aniso_U_33
_atom_site_aniso_U_23
_atom_site_aniso_U_13
_atom_site_aniso_U_12
Cl2 0.0786(6) 0.0549(6) 0.0373(4) -0.0170(4) -0.0048(4) 0.0000(5)
Cl3 0.0971(8) 0.0521(6) 0.0367(4) -0.0066(4) -0.0120(5) 0.0101(5)
C5 0.076(3) 0.044(2) 0.046(2) -0.015(2) -0.016(2) 0.007(2)
Fe1_1 0.01687(15) 0.0122(2) 0.0155(2) -0.00389(12) -0.00233(12) 0.00172(11)
N1_1 0.0197(9) 0.0142(9) 0.0180(9) -0.0068(8) -0.0027(7) 0.0018(7)
N2_1 0.0208(9) 0.0127(9) 0.0152(9) -0.0027(7) -0.0032(7) 0.0023(7)
N3_1 0.0194(9) 0.0131(9) 0.0178(9) -0.0050(7) -0.0022(7) 0.0021(7)
N4_1 0.0198(9) 0.0126(9) 0.0197(9) -0.0043(8) -0.0035(7) 0.0017(7)
N5_1 0.0219(9) 0.0183(10) 0.0238(10) -0.0069(8) -0.0043(8) 0.0044(8)
O1_1 0.0261(10) 0.0540(15) 0.0643(15) -0.0198(11) -0.0201(10) 0.0031(9)
N6_1 0.0192(9) 0.0134(9) 0.0189(9) -0.0047(7) -0.0033(7) 0.0008(7)
C1_1 0.0226(11) 0.0165(11) 0.0260(12) -0.0045(10) -0.0069(9) 0.0035(9)
N7_1 0.0223(10) 0.0212(11) 0.0376(12) -0.0102(9) -0.0108(9) 0.0036(8)
C2_1 0.0315(13) 0.0206(12) 0.0313(13) -0.0096(11) -0.0107(11) -0.0009(10)
C3_1 0.0245(11) 0.0177(11) 0.0263(12) -0.0087(10) -0.0053(9) 0.0001(9)
C4_1 0.0256(13) 0.040(2) 0.061(2) -0.0334(15) -0.0182(13) 0.0123(12)
CM1_1 0.0186(10) 0.0169(11) 0.0155(10) -0.0039(9) -0.0014(8) 0.0010(8)
CM2_1 0.0242(11) 0.0138(10) 0.0180(10) -0.0057(9) -0.0044(9) 0.0047(8)
CM3_1 0.0215(10) 0.0177(11) 0.0153(10) -0.0033(9) -0.0018(8) 0.0003(9)
CM4_1 0.0258(11) 0.0123(11) 0.0248(12) -0.0062(9) -0.0049(9) 0.0013(9)
C(A1_1 0.0202(10) 0.0163(11) 0.0225(11) -0.0079(9) -0.0040(9) 0.0012(9)
C(A2_1 0.0173(10) 0.0188(11) 0.0170(10) -0.0053(9) -0.0031(8) 0.0010(8)
C(A3_1 0.0161(10) 0.0161(11) 0.0176(10) -0.0042(9) -0.0027(8) 0.0021(8)
C(A4_1 0.0210(10) 0.0131(10) 0.0191(10) -0.0034(9) -0.0055(8) 0.0008(8)
C(A5_1 0.0180(10) 0.0148(11) 0.0206(11) -0.0068(9) -0.0036(8) 0.0038(8)
C(A6_1 0.0182(10) 0.0163(11) 0.0157(10) -0.0033(9) -0.0014(8) -0.0006(8)
C(A7_1 0.0189(10) 0.0154(11) 0.0177(10) -0.0020(9) -0.0035(8) -0.0010(8)
C(A8_1 0.0194(10) 0.0138(11) 0.0216(11) -0.0054(9) -0.0029(9) -0.0002(8)
CB1_1 0.0211(10) 0.0190(11) 0.0211(11) -0.0088(9) -0.0051(9) 0.0021(9)
CB2_1 0.0173(10) 0.0196(11) 0.0192(11) -0.0079(9) -0.0027(8) 0.0009(8)
CB3_1 0.0181(10) 0.0140(11) 0.0171(10) -0.0015(9) -0.0030(8) 0.0006(8)
CB4_1 0.0206(10) 0.0132(11) 0.0205(11) -0.0033(9) -0.0055(9) 0.0001(8)
CB5_1 0.0195(10) 0.0158(11) 0.0188(10) -0.0060(9) -0.0039(8) 0.0032(8)
CB6_1 0.0199(10) 0.0165(11) 0.0178(10) -0.0063(9) -0.0012(8) 0.0012(8)
CB7_1 0.0185(10) 0.0146(11) 0.0201(11) -0.0029(9) -0.0026(8) -0.0008(8)
CB8_1 0.0223(11) 0.0135(11) 0.0221(11) -0.0034(9) -0.0048(9) -0.0005(9)
C11_1 0.0363(13) 0.0177(12) 0.0252(12) -0.0113(10) -0.0046(10) 0.0015(10)
C12_1 0.041(2) 0.0268(14) 0.039(2) -0.0157(12) -0.0069(13) 0.0123(12)
C21_1 0.0247(11) 0.0261(13) 0.0222(12) -0.0114(10) -0.0046(9) 0.0042(10)
C22_1 0.0259(13) 0.041(2) 0.0317(14) -0.0143(13) -0.0006(11) -0.0019(11)
C31_1 0.0251(11) 0.0176(11) 0.0179(11) -0.0023(9) -0.0048(9) 0.0018(9)
C32_1 0.0256(12) 0.0289(14) 0.0241(12) -0.0014(11) -0.0016(10) 0.0015(10)
C41_1 0.0334(13) 0.0119(11) 0.0199(11) -0.0025(9) -0.0072(10) 0.0022(9)
C42_1 0.0368(14) 0.0179(12) 0.0337(14) -0.0092(11) -0.0112(11) 0.0094(10)
C51_1 0.0286(12) 0.0180(12) 0.0212(11) -0.0090(10) -0.0043(9) 0.0061(9)
C52_1 0.0318(13) 0.0222(13) 0.043(2) -0.0135(12) -0.0096(12) 0.0100(11)
C61_1 0.0249(11) 0.0196(12) 0.0176(11) -0.0070(9) -0.0001(9) 0.0044(9)
C62_1 0.0341(14) 0.0286(14) 0.0237(12) -0.0062(11) -0.0079(11) 0.0043(11)
C71_1 0.0262(12) 0.0163(11) 0.0193(11) -0.0014(9) -0.0016(9) -0.0021(9)
C72_1 0.0379(15) 0.043(2) 0.0232(13) -0.0039(12) -0.0078(11) -0.0053(12)
C81_1 0.0328(13) 0.0131(11) 0.0256(12) -0.0025(10) -0.0045(10) -0.0013(10)
C82_1 0.045(2) 0.0255(15) 0.048(2) -0.0136(13) -0.0173(14) 0.0117(12)
Cl1_1 0.0245(3) 0.0233(3) 0.0368(3) -0.0122(3) -0.0075(2) 0.0015(2)
O2_1 0.0276(10) 0.0412(12) 0.0502(12) -0.0138(10) -0.0132(9) -0.0026(8)
O3_1 0.0311(10) 0.0559(15) 0.0554(14) -0.0332(12) 0.0045(10) -0.0053(10)
O4_1 0.0625(15) 0.0286(12) 0.0574(14) -0.0228(11) 0.0018(12) 0.0012(10)
O5_1 0.0573(15) 0.052(2) 0.072(2) 0.0054(12) -0.0410(13) -0.0062(11)
Fe1_2 0.01563(15) 0.0115(2) 0.0153(2) -0.00454(12) -0.00198(11) 0.00103(11)
N1_2 0.0185(8) 0.0124(9) 0.0165(9) -0.0048(7) -0.0031(7) 0.0018(7)
N2_2 0.0182(8) 0.0115(9) 0.0161(9) -0.0040(7) -0.0026(7) 0.0019(7)
N3_2 0.0181(8) 0.0136(9) 0.0177(9) -0.0075(7) -0.0021(7) 0.0009(7)
N4_2 0.0211(9) 0.0123(9) 0.0163(9) -0.0033(7) -0.0026(7) 0.0002(7)
N5_2 0.0205(9) 0.0147(9) 0.0163(9) -0.0043(7) -0.0010(7) 0.0030(7)
O1_2 0.0207(8) 0.0380(11) 0.0342(10) -0.0092(8) -0.0097(7) -0.0009(7)
N6_2 0.0190(9) 0.0148(9) 0.0163(9) -0.0048(7) -0.0035(7) 0.0020(7)
C1_2 0.0192(10) 0.0183(11) 0.0205(11) -0.0047(9) -0.0062(9) 0.0037(8)
N7_2 0.0196(9) 0.0216(11) 0.0278(11) -0.0071(9) -0.0047(8) 0.0003(8)
C2_2 0.0268(12) 0.0214(13) 0.0334(14) -0.0128(11) -0.0075(10) -0.0009(10)
C3_2 0.0233(11) 0.0180(11) 0.0246(12) -0.0094(10) -0.0043(9) -0.0011(9)
C4_2 0.0289(13) 0.0246(13) 0.0404(15) -0.0166(12) -0.0148(11) 0.0089(10)
CM1_2 0.0232(11) 0.0126(10) 0.0192(11) -0.0059(9) -0.0033(9) 0.0023(8)
CM2_2 0.0184(10) 0.0175(11) 0.0169(10) -0.0047(9) -0.0022(8) -0.0004(8)
CM3_2 0.0224(11) 0.0129(10) 0.0249(12) -0.0074(9) -0.0025(9) -0.0009(8)
CM4_2 0.0211(10) 0.0181(11) 0.0165(10) -0.0056(9) -0.0049(8) 0.0008(8)
C(A1_2 0.0161(9) 0.0146(10) 0.0160(10) -0.0040(8) -0.0024(8) -0.0009(8)
C(A2_2 0.0172(10) 0.0143(11) 0.0180(10) -0.0060(9) -0.0020(8) 0.0017(8)
C(A3_2 0.0209(10) 0.0123(10) 0.0184(10) -0.0033(9) -0.0048(8) 0.0001(8)
C(A4_2 0.0165(9) 0.0154(11) 0.0154(10) -0.0040(9) -0.0027(8) 0.0014(8)
C(A5_2 0.0166(10) 0.0177(11) 0.0182(10) -0.0066(9) -0.0034(8) 0.0000(8)
C(A6_2 0.0188(10) 0.0165(11) 0.0215(11) -0.0084(9) -0.0029(8) -0.0002(8)
C(A7_2 0.0176(10) 0.0127(10) 0.0220(11) -0.0050(9) -0.0029(8) 0.0000(8)
C(A8_2 0.0158(9) 0.0154(11) 0.0179(10) -0.0044(9) -0.0030(8) -0.0001(8)
CB1_2 0.0183(10) 0.0172(11) 0.0184(10) -0.0070(9) -0.0039(8) 0.0001(8)
CB2_2 0.0175(10) 0.0140(10) 0.0189(10) -0.0071(9) -0.0026(8) 0.0015(8)
CB3_2 0.0225(10) 0.0127(11) 0.0187(11) -0.0034(9) -0.0053(9) 0.0003(8)
CB4_2 0.0202(10) 0.0145(11) 0.0166(10) -0.0028(9) -0.0052(8) -0.0005(8)
CB5_2 0.0201(10) 0.0203(12) 0.0198(11) -0.0103(9) -0.0046(9) 0.0032(9)
CB6_2 0.0198(10) 0.0165(11) 0.0227(11) -0.0106(9) -0.0037(9) 0.0021(8)
CB7_2 0.0177(10) 0.0140(11) 0.0241(11) -0.0046(9) -0.0031(9) 0.0001(8)
CB8_2 0.0192(10) 0.0128(10) 0.0198(11) -0.0027(9) -0.0040(8) 0.0002(8)
C11_2 0.0252(11) 0.0196(12) 0.0194(11) -0.0089(9) -0.0038(9) 0.0042(9)
C12_2 0.0270(13) 0.043(2) 0.0213(12) -0.0078(12) 0.0009(10) -0.0020(11)
C21_2 0.0272(11) 0.0154(11) 0.0216(11) -0.0092(9) -0.0042(9) 0.0039(9)
C22_2 0.0303(13) 0.0234(13) 0.0381(14) -0.0168(11) -0.0088(11) 0.0102(10)
C31_2 0.0345(13) 0.0121(11) 0.0211(11) -0.0036(9) -0.0052(10) 0.0011(9)
C32_2 0.0397(15) 0.0203(13) 0.0346(14) -0.0061(11) -0.0116(12) 0.0102(11)
C41_2 0.0238(11) 0.0154(11) 0.0189(11) -0.0020(9) -0.0036(9) -0.0001(9)
C42_2 0.0338(14) 0.036(2) 0.0220(12) -0.0061(11) -0.0086(11) -0.0011(11)
C51_2 0.0214(11) 0.0240(13) 0.0212(11) -0.0099(10) -0.0010(9) 0.0016(9)
C52_2 0.0295(13) 0.042(2) 0.0231(12) -0.0141(12) -0.0057(10) 0.0057(11)
C61_2 0.0300(12) 0.0193(12) 0.0287(13) -0.0138(10) -0.0004(10) -0.0029(10)
C62_2 0.042(2) 0.0231(14) 0.050(2) -0.0189(13) -0.0077(14) 0.0090(12)
C71_2 0.0329(13) 0.0116(11) 0.0274(12) -0.0050(10) -0.0056(10) -0.0012(9)
C72_2 0.048(2) 0.0231(14) 0.057(2) -0.0155(14) -0.0159(15) 0.0120(13)
C81_2 0.0335(13) 0.0149(11) 0.0208(11) -0.0009(9) -0.0096(10) 0.0007(9)
C82_2 0.0388(15) 0.034(2) 0.0207(12) -0.0022(11) -0.0040(11) -0.0038(12)
Cl1_2 0.0217(3) 0.0225(3) 0.0341(3) -0.0115(3) -0.0053(2) 0.0018(2)
O2_2 0.0299(10) 0.0259(10) 0.0493(12) -0.0153(9) -0.0080(9) 0.0093(8)
O3_2 0.0398(11) 0.0340(12) 0.0547(13) -0.0188(10) -0.0160(10) -0.0052(9)
O4_2 0.072(2) 0.054(2) 0.0608(15) -0.0201(12) -0.0437(13) 0.0193(12)
O5_2 0.0395(12) 0.0465(14) 0.0617(15) -0.0220(12) 0.0166(11) -0.0002(10)

loop_
_atom_site_label
_atom_site_type_symbol
_atom_site_fract_x
_atom_site_fract_y
_atom_site_fract_z
_atom_site_U_iso_or_equiv
_atom_site_thermal_displace_type
_atom_site_occupancy
_atom_site_calc_flag
_atom_site_refinement_flags
Cl2 Cl 0.22501(8) 0.73412(6) 0.33411(5) 0.0605(2) Uani 1 d .
Cl3 Cl 0.28867(8) 0.80338(6) 0.16979(5) 0.0673(3) Uani 1 d .
C5 C 0.2510(3) 0.7096(2) 0.2525(2) 0.0568(9) Uani 1 d .
H5A H 0.1900(3) 0.6776(2) 0.2548(2) 0.068 Uiso 1 calc R
H5B H 0.3050(3) 0.6695(2) 0.2509(2) 0.068 Uiso 1 calc R
Fe1_1 Fe 0.46128(2) 0.03148(2) 0.26033(2) 0.01597(8) Uani 1 d .
N1_1 N 0.52016(13) -0.02261(12) 0.18191(10) 0.0179(4) Uani 1 d .
N2_1 N 0.48848(13) 0.15267(12) 0.17797(10) 0.0177(4) Uani 1 d .
N3_1 N 0.40054(13) 0.08555(12) 0.33930(10) 0.0180(4) Uani 1 d .
N4_1 N 0.44358(13) -0.08863(12) 0.34397(10) 0.0186(4) Uani 1 d .
N5_1 N 0.34942(14) 0.01011(13) 0.25631(11) 0.0224(4) Uani 1 d .
O1_1 O 0.27364(14) -0.01014(15) 0.25489(13) 0.0473(5) Uani 1 d .
N6_1 N 0.60092(13) 0.05632(12) 0.26556(10) 0.0183(4) Uani 1 d .
C1_1 C 0.6897(2) 0.0252(2) 0.24336(13) 0.0230(5) Uani 1 d .
N7_1 N 0.75912(15) 0.06430(14) 0.26043(12) 0.0270(4) Uani 1 d .
H7_1 H 0.82293(15) 0.05456(14) 0.25095(12) 0.032 Uiso 1 calc R
C2_1 C 0.7136(2) 0.1212(2) 0.29473(14) 0.0277(5) Uani 1 d .
H2_1 H 0.7439(2) 0.1565(2) 0.31336(14) 0.033 Uiso 1 calc R
C3_1 C 0.6171(2) 0.1169(2) 0.29670(13) 0.0235(5) Uani 1 d .
H3_1 H 0.5675(2) 0.1505(2) 0.31651(13) 0.028 Uiso 1 calc R
C4_1 C 0.7194(2) -0.0422(2) 0.2078(2) 0.0371(7) Uani 1 d .
H4A_1 H 0.7899(5) -0.0521(9) 0.2027(10) 0.056 Uiso 1 calc R
H4B_1 H 0.7119(13) -0.0208(6) 0.1575(5) 0.056 Uiso 1 calc R
H4C_1 H 0.6761(9) -0.0980(4) 0.2397(6) 0.056 Uiso 1 calc R
CM1_1 C 0.5639(2) 0.11172(15) 0.06687(12) 0.0187(4) Uani 1 d .
HM1_1 H 0.5933(2) 0.13401(15) 0.01312(12) 0.022 Uiso 1 calc R
CM2_1 C 0.4168(2) 0.24215(15) 0.25582(12) 0.0194(4) Uani 1 d .
HM2_1 H 0.4050(2) 0.30061(15) 0.25451(12) 0.023 Uiso 1 calc R
CM3_1 C 0.3651(2) -0.04730(15) 0.45460(12) 0.0200(4) Uani 1 d .
HM3_1 H 0.3401(2) -0.06886(15) 0.50852(12) 0.024 Uiso 1 calc R
CM4_1 C 0.4935(2) -0.18033(15) 0.26536(13) 0.0220(5) Uani 1 d .
HM4_1 H 0.4984(2) -0.23938(15) 0.26640(13) 0.026 Uiso 1 calc R
C(A1_1 C 0.5223(2) -0.1122(2) 0.19460(13) 0.0202(4) Uani 1 d .
C(A2_1 C 0.5576(2) 0.02089(15) 0.10412(12) 0.0187(4) Uani 1 d .
C(A3_1 C 0.5313(2) 0.17314(15) 0.10100(12) 0.0179(4) Uani 1 d .
C(A4_1 C 0.4654(2) 0.23194(14) 0.18724(12) 0.0187(4) Uani 1 d .
C(A5_1 C 0.3843(2) 0.17355(15) 0.32604(12) 0.0185(4) Uani 1 d .
C(A6_1 C 0.3620(2) 0.04214(15) 0.41692(12) 0.0185(4) Uani 1 d .
C(A7_1 C 0.4013(2) -0.10821(15) 0.42080(12) 0.0191(4) Uani 1 d .
C(A8_1 C 0.4580(2) -0.16922(15) 0.33472(13) 0.0196(4) Uani 1 d .
CB1_1 C 0.5648(2) -0.1251(2) 0.12298(13) 0.0205(4) Uani 1 d .
CB2_1 C 0.5873(2) -0.0425(2) 0.06702(12) 0.0193(4) Uani 1 d .
CB3_1 C 0.5346(2) 0.26783(15) 0.06028(12) 0.0183(4) Uani 1 d .
CB4_1 C 0.4953(2) 0.30449(15) 0.11389(12) 0.0192(4) Uani 1 d .
CB5_1 C 0.3335(2) 0.18530(15) 0.39695(12) 0.0188(4) Uani 1 d .
CB6_1 C 0.3192(2) 0.10376(15) 0.45328(12) 0.0193(4) Uani 1 d .
CB7_1 C 0.3936(2) -0.20369(15) 0.46172(12) 0.0196(4) Uani 1 d .
CB8_1 C 0.4281(2) -0.24168(15) 0.40821(13) 0.0208(4) Uani 1 d .
C11_1 C 0.5871(2) -0.2133(2) 0.11584(14) 0.0268(5) Uani 1 d .
H11A_1 H 0.5966(2) -0.2085(2) 0.06322(14) 0.032 Uiso 1 calc R
H11B_1 H 0.5288(2) -0.2580(2) 0.15030(14) 0.032 Uiso 1 calc R
C12_1 C 0.6815(2) -0.2441(2) 0.1354(2) 0.0361(6) Uani 1 d .
H12A_1 H 0.6940(8) -0.3015(6) 0.1299(11) 0.054 Uiso 1 calc R
H12B_1 H 0.6717(6) -0.2502(13) 0.1879(4) 0.054 Uiso 1 calc R
H12C_1 H 0.7395(3) -0.2003(6) 0.1009(7) 0.054 Uiso 1 calc R
C21_1 C 0.6366(2) -0.0198(2) -0.01695(13) 0.0244(5) Uani 1 d .
H21A_1 H 0.6117(2) 0.0349(2) -0.04461(13) 0.029 Uiso 1 calc R
H21B_1 H 0.6170(2) -0.0684(2) -0.03089(13) 0.029 Uiso 1 calc R
C22_1 C 0.7510(2) -0.0058(2) -0.0415(2) 0.0349(6) Uani 1 d .
H22A_1 H 0.7796(2) 0.0106(13) -0.0967(2) 0.052 Uiso 1 calc R
H22B_1 H 0.7764(2) -0.0607(4) -0.0163(8) 0.052 Uiso 1 calc R
H22C_1 H 0.7708(2) 0.0419(9) -0.0275(10) 0.052 Uiso 1 calc R
C31_1 C 0.5722(2) 0.3137(2) -0.02495(12) 0.0220(5) Uani 1 d .
H31A_1 H 0.5374(2) 0.3677(2) -0.03851(12) 0.026 Uiso 1 calc R
H31B_1 H 0.5535(2) 0.2738(2) -0.04770(12) 0.026 Uiso 1 calc R
C32_1 C 0.6853(2) 0.3401(2) -0.05969(14) 0.0302(6) Uani 1 d .
H32A_1 H 0.7031(2) 0.3725(10) -0.1145(2) 0.045 Uiso 1 calc R
H32B_1 H 0.7207(2) 0.2867(2) -0.0505(9) 0.045 Uiso 1 calc R
H32C_1 H 0.7051(3) 0.3783(9) -0.0365(7) 0.045 Uiso 1 calc R
C41_1 C 0.4775(2) 0.39924(15) 0.10348(13) 0.0231(5) Uani 1 d .
H41A_1 H 0.5205(2) 0.43810(15) 0.05202(13) 0.028 Uiso 1 calc R
H41B_1 H 0.4983(2) 0.41534(15) 0.14069(13) 0.028 Uiso 1 calc R
C42_1 C 0.3676(2) 0.4168(2) 0.11336(15) 0.0297(5) Uani 1 d .
H42A_1 H 0.3598(3) 0.4782(4) 0.1103(10) 0.045 Uiso 1 calc R
H42B_1 H 0.3239(2) 0.3760(8) 0.1630(4) 0.045 Uiso 1 calc R
H42C_1 H 0.3486(4) 0.4075(11) 0.0731(6) 0.045 Uiso 1 calc R
C51_1 C 0.3021(2) 0.2720(2) 0.40431(13) 0.0231(5) Uani 1 d .
H51A_1 H 0.3581(2) 0.3193(2) 0.37095(13) 0.028 Uiso 1 calc R
H51B_1 H 0.2897(2) 0.2672(2) 0.45728(13) 0.028 Uiso 1 calc R
C52_1 C 0.2075(2) 0.2987(2) 0.3836(2) 0.0326(6) Uani 1 d .
H52A_1 H 0.1945(8) 0.3578(5) 0.3851(10) 0.049 Uiso 1 calc R
H52B_1 H 0.1498(3) 0.2556(7) 0.4201(6) 0.049 Uiso 1 calc R
H52C_1 H 0.2174(5) 0.2997(12) 0.3324(4) 0.049 Uiso 1 calc R
C61_1 C 0.2721(2) 0.0818(2) 0.53708(12) 0.0224(5) Uani 1 d .
H61A_1 H 0.2448(2) 0.0184(2) 0.56198(12) 0.027 Uiso 1 calc R
H61B_1 H 0.2152(2) 0.1178(2) 0.54649(12) 0.027 Uiso 1 calc R
C62_1 C 0.3482(2) 0.0998(2) 0.57202(14) 0.0302(6) Uani 1 d .
H62A_1 H 0.3137(3) 0.0890(12) 0.6259(3) 0.045 Uiso 1 calc R
H62B_1 H 0.3782(10) 0.1617(3) 0.5455(7) 0.045 Uiso 1 calc R
H62C_1 H 0.4013(7) 0.0602(8) 0.5670(9) 0.045 Uiso 1 calc R
C71_1 C 0.3545(2) -0.2488(2) 0.54689(12) 0.0235(5) Uani 1 d .
H71A_1 H 0.3261(2) -0.3104(2) 0.56025(12) 0.028 Uiso 1 calc R
H71B_1 H 0.2994(2) -0.2170(2) 0.56839(12) 0.028 Uiso 1 calc R
C72_1 C 0.4365(2) -0.2513(2) 0.58245(14) 0.0373(6) Uani 1 d .
H72A_1 H 0.4072(4) -0.2796(12) 0.6378(2) 0.056 Uiso 1 calc R
H72B_1 H 0.4653(10) -0.1905(2) 0.5691(9) 0.056 Uiso 1 calc R
H72C_1 H 0.4897(7) -0.2852(11) 0.5633(9) 0.056 Uiso 1 calc R
C81_1 C 0.4362(2) -0.3383(2) 0.42041(14) 0.0264(5) Uani 1 d .
H81A_1 H 0.4157(2) -0.3517(2) 0.38189(14) 0.032 Uiso 1 calc R
H81B_1 H 0.3885(2) -0.3745(2) 0.47102(14) 0.032 Uiso 1 calc R
C82_1 C 0.5419(2) -0.3653(2) 0.4155(2) 0.0391(7) Uani 1 d .
H82A_1 H 0.5427(4) -0.4281(4) 0.4216(11) 0.059 Uiso 1 calc R
H82B_1 H 0.5610(6) -0.3562(13) 0.4558(7) 0.059 Uiso 1 calc R
H82C_1 H 0.5899(3) -0.3290(9) 0.3659(5) 0.059 Uiso 1 calc R
Cl1_1 Cl 0.00611(4) 0.97823(4) 0.23279(4) 0.02857(13) Uani 1 d .
O2_1 O 0.09117(14) 1.02474(14) 0.23415(12) 0.0404(5) Uani 1 d .
O3_1 O -0.07800(15) 0.96391(15) 0.30180(12) 0.0485(6) Uani 1 d .
O4_1 O 0.0305(2) 0.89611(14) 0.22609(13) 0.0530(6) Uani 1 d .
O5_1 O -0.0246(2) 1.0323(2) 0.16989(14) 0.0634(7) Uani 1 d .
Fe1_2 Fe 0.00759(2) 0.46063(2) 0.23399(2) 0.01502(7) Uani 1 d .
N1_2 N 0.06157(13) 0.40706(12) 0.15434(10) 0.0166(4) Uani 1 d .
N2_2 N -0.02262(13) 0.33950(12) 0.31539(10) 0.0164(4) Uani 1 d .
N3_2 N -0.04906(13) 0.51384(12) 0.31276(10) 0.0169(4) Uani 1 d .
N4_2 N 0.02695(13) 0.58108(12) 0.15212(10) 0.0180(4) Uani 1 d .
N5_2 N 0.12053(14) 0.47539(12) 0.23893(10) 0.0189(4) Uani 1 d .
O1_2 O 0.19734(12) 0.48800(13) 0.24343(10) 0.0319(4) Uani 1 d .
N6_2 N -0.13248(13) 0.43962(12) 0.23041(10) 0.0176(4) Uani 1 d .
C1_2 C -0.2163(2) 0.4796(2) 0.24684(12) 0.0201(4) Uani 1 d .
N7_2 N -0.29282(14) 0.43368(13) 0.24275(11) 0.0244(4) Uani 1 d .
H7_2 H -0.35538(14) 0.44709(13) 0.25148(11) 0.029 Uiso 1 calc R
C2_2 C -0.2576(2) 0.3634(2) 0.22297(14) 0.0270(5) Uani 1 d .
H2_2 H -0.2950(2) 0.3209(2) 0.21555(14) 0.032 Uiso 1 calc R
C3_2 C -0.1594(2) 0.3664(2) 0.21614(13) 0.0224(5) Uani 1 d .
H3_2 H -0.1152(2) 0.3251(2) 0.20353(13) 0.027 Uiso 1 calc R
C4_2 C -0.2329(2) 0.5612(2) 0.26520(15) 0.0292(5) Uani 1 d .
H4A_2 H -0.2297(13) 0.5493(4) 0.3161(4) 0.044 Uiso 1 calc R
H4B_2 H -0.2994(6) 0.5791(7) 0.2637(9) 0.044 Uiso 1 calc R
H4C_2 H -0.1806(8) 0.6090(4) 0.2279(6) 0.044 Uiso 1 calc R
CM1_2 C 0.0575(2) 0.25231(15) 0.23722(12) 0.0193(4) Uani 1 d .
HM1_2 H 0.0764(2) 0.19523(15) 0.23862(12) 0.023 Uiso 1 calc R
CM2_2 C -0.1141(2) 0.37817(15) 0.42537(12) 0.0190(4) Uani 1 d .
HM2_2 H -0.1540(2) 0.35490(15) 0.47761(12) 0.023 Uiso 1 calc R
CM3_2 C -0.0028(2) 0.67191(15) 0.23140(13) 0.0213(5) Uani 1 d .
HM3_2 H 0.0050(2) 0.73028(15) 0.23110(13) 0.026 Uiso 1 calc R
CM4_2 C 0.0835(2) 0.53937(15) 0.04015(12) 0.0191(4) Uani 1 d .
HM4_2 H 0.0984(2) 0.56003(15) -0.01329(12) 0.023 Uiso 1 calc R
C(A1_2 C 0.0914(2) 0.45034(14) 0.07676(12) 0.0167(4) Uani 1 d .
C(A2_2 C 0.0831(2) 0.32045(14) 0.16664(12) 0.0175(4) Uani 1 d .
C(A3_2 C 0.0061(2) 0.26131(14) 0.30611(12) 0.0183(4) Uani 1 d .
C(A4_2 C -0.0754(2) 0.31800(14) 0.39123(12) 0.0169(4) Uani 1 d .
C(A5_2 C -0.0991(2) 0.46959(15) 0.38915(12) 0.0181(4) Uani 1 d .
C(A6_2 C -0.0401(2) 0.60339(15) 0.30129(13) 0.0195(4) Uani 1 d .
C(A7_2 C 0.0242(2) 0.66174(14) 0.16154(12) 0.0187(4) Uani 1 d .
C(A8_2 C 0.0557(2) 0.60039(15) 0.07502(12) 0.0175(4) Uani 1 d .
CB1_2 C 0.1346(2) 0.38983(15) 0.03908(12) 0.0184(4) Uani 1 d .
CB2_2 C 0.1300(2) 0.30919(14) 0.09467(12) 0.0174(4) Uani 1 d .
CB3_2 C -0.0290(2) 0.18787(14) 0.37898(12) 0.0190(4) Uani 1 d .
CB4_2 C -0.0805(2) 0.22246(14) 0.43149(12) 0.0181(4) Uani 1 d .
CB5_2 C -0.1283(2) 0.5331(2) 0.42666(12) 0.0197(4) Uani 1 d .
CB6_2 C -0.0890(2) 0.61577(15) 0.37248(13) 0.0195(4) Uani 1 d .
CB7_2 C 0.0480(2) 0.73391(15) 0.08821(13) 0.0202(4) Uani 1 d .
CB8_2 C 0.0643(2) 0.69536(14) 0.03510(12) 0.0188(4) Uani 1 d .
C11_2 C 0.1833(2) 0.4146(2) -0.04530(12) 0.0218(5) Uani 1 d .
H11A_2 H 0.1534(2) 0.4662(2) -0.07232(12) 0.026 Uiso 1 calc R
H11B_2 H 0.1704(2) 0.3643(2) -0.05973(12) 0.026 Uiso 1 calc R
C12_2 C 0.2973(2) 0.4379(2) -0.06892(14) 0.0338(6) Uani 1 d .
H12A_2 H 0.3280(3) 0.4526(12) -0.1238(2) 0.051 Uiso 1 calc R
H12B_2 H 0.3268(3) 0.3870(5) -0.0418(8) 0.051 Uiso 1 calc R
H12C_2 H 0.3101(2) 0.4891(8) -0.0563(10) 0.051 Uiso 1 calc R
C21_2 C 0.1659(2) 0.22420(15) 0.08707(13) 0.0217(5) Uani 1 d .
H21A_2 H 0.1802(2) 0.22912(15) 0.03384(13) 0.026 Uiso 1 calc R
H21B_2 H 0.1112(2) 0.17539(15) 0.11966(13) 0.026 Uiso 1 calc R
C22_2 C 0.2610(2) 0.2000(2) 0.10891(15) 0.0297(5) Uani 1 d .
H22A_2 H 0.2770(8) 0.1416(5) 0.1066(10) 0.045 Uiso 1 calc R
H22B_2 H 0.2489(5) 0.1982(12) 0.1606(4) 0.045 Uiso 1 calc R
H22C_2 H 0.3176(4) 0.2447(7) 0.0734(6) 0.045 Uiso 1 calc R
C31_2 C -0.0064(2) 0.09357(15) 0.39082(13) 0.0243(5) Uani 1 d .
H31A_2 H -0.0211(2) 0.07605(15) 0.35201(13) 0.029 Uiso 1 calc R
H31B_2 H -0.0514(2) 0.05407(15) 0.44131(13) 0.029 Uiso 1 calc R
C32_2 C 0.1037(2) 0.0803(2) 0.3859(2) 0.0329(6) Uani 1 d .
H32A_2 H 0.1154(4) 0.0189(4) 0.3907(10) 0.049 Uiso 1 calc R
H32B_2 H 0.1171(4) 0.0924(12) 0.4270(6) 0.049 Uiso 1 calc R
H32C_2 H 0.1488(2) 0.1210(9) 0.3369(4) 0.049 Uiso 1 calc R
C41_2 C -0.1280(2) 0.17478(15) 0.51607(12) 0.0214(5) Uani 1 d .
H41A_2 H -0.1575(2) 0.11465(15) 0.52625(12) 0.026 Uiso 1 calc R
H41B_2 H -0.1835(2) 0.20741(15) 0.53587(12) 0.026 Uiso 1 calc R
C42_2 C -0.0520(2) 0.1666(2) 0.55817(14) 0.0319(6) Uani 1 d .
H42A_2 H -0.0867(3) 0.1372(11) 0.6129(2) 0.048 Uiso 1 calc R
H42B_2 H -0.0218(10) 0.2259(2) 0.5476(8) 0.048 Uiso 1 calc R
H42C_2 H 0.0010(8) 0.1313(10) 0.5409(8) 0.048 Uiso 1 calc R
C51_2 C -0.1886(2) 0.5111(2) 0.50935(13) 0.0233(5) Uani 1 d .
H51A_2 H -0.2352(2) 0.4568(2) 0.52717(13) 0.028 Uiso 1 calc R
H51B_2 H -0.2301(2) 0.5601(2) 0.51418(13) 0.028 Uiso 1 calc R
C52_2 C -0.1249(2) 0.4964(2) 0.56072(14) 0.0318(6) Uani 1 d .
H52A_2 H -0.1691(2) 0.4808(12) 0.6134(2) 0.048 Uiso 1 calc R
H52B_2 H -0.0810(10) 0.5509(4) 0.5454(7) 0.048 Uiso 1 calc R
H52C_2 H -0.0835(10) 0.4479(8) 0.5565(8) 0.048 Uiso 1 calc R
C61_2 C -0.1004(2) 0.7048(2) 0.38048(14) 0.0269(5) Uani 1 d .
H61A_2 H -0.0366(2) 0.7440(2) 0.34939(14) 0.032 Uiso 1 calc R
H61B_2 H -0.1130(2) 0.6971(2) 0.43416(14) 0.032 Uiso 1 calc R
C62_2 C -0.1864(2) 0.7490(2) 0.3557(2) 0.0386(7) Uani 1 d .
H62A_2 H -0.1861(9) 0.8094(5) 0.3561(11) 0.058 Uiso 1 calc R
H62B_2 H -0.2508(2) 0.7146(7) 0.3907(7) 0.058 Uiso 1 calc R
H62C_2 H -0.1776(8) 0.7516(12) 0.3042(5) 0.058 Uiso 1 calc R
C71_2 C 0.0510(2) 0.8311(2) 0.07564(14) 0.0257(5) Uani 1 d .
H71A_2 H 0.0989(2) 0.8649(2) 0.02439(14) 0.031 Uiso 1 calc R
H71B_2 H 0.0767(2) 0.8415(2) 0.11311(14) 0.031 Uiso 1 calc R
C72_2 C -0.0515(2) 0.8667(2) 0.0826(2) 0.0427(7) Uani 1 d .
H72A_2 H -0.0449(4) 0.9296(4) 0.0759(12) 0.064 Uiso 1 calc R
H72B_2 H -0.0998(5) 0.8331(9) 0.1329(5) 0.064 Uiso 1 calc R
H72C_2 H -0.0755(7) 0.8603(13) 0.0434(8) 0.064 Uiso 1 calc R
C81_2 C 0.0947(2) 0.7411(2) -0.05026(13) 0.0245(5) Uani 1 d .
H81A_2 H 0.0652(2) 0.7983(2) -0.06218(13) 0.029 Uiso 1 calc R
H81B_2 H 0.0667(2) 0.7036(2) -0.07098(13) 0.029 Uiso 1 calc R
C82_2 C 0.2088(2) 0.7585(2) -0.08889(14) 0.0348(6) Uani 1 d .
H82A_2 H 0.2246(2) 0.7829(12) -0.14411(14) 0.052 Uiso 1 calc R
H82B_2 H 0.2390(2) 0.7027(3) -0.0743(8) 0.052 Uiso 1 calc R
H82C_2 H 0.2360(3) 0.8011(9) -0.0731(8) 0.052 Uiso 1 calc R
Cl1_2 Cl 0.45156(4) 0.52661(4) 0.26502(3) 0.02680(13) Uani 1 d .
O2_2 O 0.49658(13) 0.44565(12) 0.26412(11) 0.0359(4) Uani 1 d .
O3_2 O 0.52353(15) 0.58687(13) 0.26655(12) 0.0419(5) Uani 1 d .
O4_2 O 0.4259(2) 0.5663(2) 0.19695(13) 0.0571(6) Uani 1 d .
O5_2 O 0.3629(2) 0.5074(2) 0.32980(13) 0.0570(6) Uani 1 d .

loop_
_atom_type_symbol
_atom_type_description
_atom_type_scat_dispersion_real
_atom_type_scat_dispersion_imag
_atom_type_scat_source
C C 0.0033 0.0016 'International Tables Vol C Tables 4.2.6.8 and 6.1.1.4'
H H 0.0000 0.0000 'International Tables Vol C Tables 4.2.6.8 and 6.1.1.4'
N N 0.0061 0.0033 'International Tables Vol C Tables 4.2.6.8 and 6.1.1.4'
O O 0.0106 0.0060 'International Tables Vol C Tables 4.2.6.8 and 6.1.1.4'
Cl Cl 0.1484 0.1585 'International Tables Vol C Tables 4.2.6.8 and 6.1.1.4'
Fe Fe 0.3463 0.8444 'International Tables Vol C Tables 4.2.6.8 and 6.1.1.4'

loop_
_geom_angle_atom_site_label_1
_geom_angle_atom_site_label_2
_geom_angle_atom_site_label_3
_geom_angle
Cl2 C5 Cl3 113.1(2)
N5_1 Fe1_1 N1_1 87.96(9)
N5_1 Fe1_1 N2_1 94.26(8)
N1_1 Fe1_1 N2_1 90.01(8)
N5_1 Fe1_1 N3_1 91.43(8)
N1_1 Fe1_1 N3_1 179.39(7)
N2_1 Fe1_1 N3_1 90.09(7)
N5_1 Fe1_1 N4_1 89.88(8)
N1_1 Fe1_1 N4_1 90.32(8)
N2_1 Fe1_1 N4_1 175.86(7)
N3_1 Fe1_1 N4_1 89.63(7)
N5_1 Fe1_1 N6_1 179.21(9)
N1_1 Fe1_1 N6_1 91.56(7)
N2_1 Fe1_1 N6_1 86.36(7)
N3_1 Fe1_1 N6_1 89.05(7)
N4_1 Fe1_1 N6_1 89.51(7)
C(A2_1 N1_1 C(A1_1 106.1(2)
C(A2_1 N1_1 Fe1_1 127.16(15)
C(A1_1 N1_1 Fe1_1 126.48(14)
C(A3_1 N2_1 C(A4_1 105.9(2)
C(A3_1 N2_1 Fe1_1 127.22(14)
C(A4_1 N2_1 Fe1_1 126.81(14)
C(A6_1 N3_1 C(A5_1 105.9(2)
C(A6_1 N3_1 Fe1_1 127.36(15)
C(A5_1 N3_1 Fe1_1 126.65(14)
C(A7_1 N4_1 C(A8_1 106.1(2)
C(A7_1 N4_1 Fe1_1 126.97(15)
C(A8_1 N4_1 Fe1_1 126.31(15)
O1_1 N5_1 Fe1_1 175.6(2)
C1_1 N6_1 C3_1 106.0(2)
C1_1 N6_1 Fe1_1 133.2(2)
C3_1 N6_1 Fe1_1 120.80(15)
N6_1 C1_1 N7_1 109.0(2)
N6_1 C1_1 C4_1 131.3(2)
N7_1 C1_1 C4_1 119.7(2)
C1_1 N7_1 C2_1 108.9(2)
C3_1 C2_1 N7_1 105.9(2)
C2_1 C3_1 N6_1 110.1(2)
C(A2_1 CM1_1 C(A3_1 125.8(2)
C(A5_1 CM2_1 C(A4_1 125.0(2)
C(A6_1 CM3_1 C(A7_1 125.9(2)
C(A8_1 CM4_1 C(A1_1 125.4(2)
N1_1 C(A1_1 CM4_1 125.5(2)
N1_1 C(A1_1 CB1_1 110.0(2)
CM4_1 C(A1_1 CB1_1 124.3(2)
N1_1 C(A2_1 CM1_1 125.0(2)
N1_1 C(A2_1 CB2_1 110.2(2)
CM1_1 C(A2_1 CB2_1 124.8(2)
N2_1 C(A3_1 CM1_1 124.8(2)
N2_1 C(A3_1 CB3_1 110.5(2)
CM1_1 C(A3_1 CB3_1 124.7(2)
N2_1 C(A4_1 CM2_1 125.7(2)
N2_1 C(A4_1 CB4_1 110.2(2)
CM2_1 C(A4_1 CB4_1 124.0(2)
N3_1 C(A5_1 CM2_1 125.5(2)
N3_1 C(A5_1 CB5_1 110.2(2)
CM2_1 C(A5_1 CB5_1 124.3(2)
N3_1 C(A6_1 CM3_1 124.8(2)
N3_1 C(A6_1 CB6_1 110.2(2)
CM3_1 C(A6_1 CB6_1 125.0(2)
N4_1 C(A7_1 CM3_1 125.2(2)
N4_1 C(A7_1 CB7_1 110.2(2)
CM3_1 C(A7_1 CB7_1 124.5(2)
N4_1 C(A8_1 CM4_1 125.2(2)
N4_1 C(A8_1 CB8_1 110.4(2)
CM4_1 C(A8_1 CB8_1 124.4(2)
CB2_1 CB1_1 C(A1_1 106.8(2)
CB2_1 CB1_1 C11_1 128.6(2)
C(A1_1 CB1_1 C11_1 124.4(2)
CB1_1 CB2_1 C(A2_1 106.8(2)
CB1_1 CB2_1 C21_1 127.5(2)
C(A2_1 CB2_1 C21_1 125.6(2)
CB4_1 CB3_1 C(A3_1 106.6(2)
CB4_1 CB3_1 C31_1 128.1(2)
C(A3_1 CB3_1 C31_1 125.3(2)
CB3_1 CB4_1 C(A4_1 106.8(2)
CB3_1 CB4_1 C41_1 129.2(2)
C(A4_1 CB4_1 C41_1 123.9(2)
CB6_1 CB5_1 C(A5_1 106.8(2)
CB6_1 CB5_1 C51_1 128.2(2)
C(A5_1 CB5_1 C51_1 125.0(2)
CB5_1 CB6_1 C(A6_1 106.8(2)
CB5_1 CB6_1 C61_1 127.2(2)
C(A6_1 CB6_1 C61_1 125.9(2)
CB8_1 CB7_1 C(A7_1 106.9(2)
CB8_1 CB7_1 C71_1 128.2(2)
C(A7_1 CB7_1 C71_1 124.9(2)
CB7_1 CB8_1 C(A8_1 106.4(2)
CB7_1 CB8_1 C81_1 128.3(2)
C(A8_1 CB8_1 C81_1 125.3(2)
CB1_1 C11_1 C12_1 111.6(2)
CB2_1 C21_1 C22_1 112.4(2)
CB3_1 C31_1 C32_1 114.4(2)
CB4_1 C41_1 C42_1 113.5(2)
CB5_1 C51_1 C52_1 113.4(2)
CB6_1 C61_1 C62_1 111.7(2)
CB7_1 C71_1 C72_1 112.5(2)
CB8_1 C81_1 C82_1 113.6(2)
O4_1 Cl1_1 O2_1 110.55(14)
O4_1 Cl1_1 O5_1 110.2(2)
O2_1 Cl1_1 O5_1 109.25(13)
O4_1 Cl1_1 O3_1 109.76(13)
O2_1 Cl1_1 O3_1 109.57(12)
O5_1 Cl1_1 O3_1 107.44(15)
N5_2 Fe1_2 N3_2 89.25(8)
N5_2 Fe1_2 N2_2 92.82(8)
N3_2 Fe1_2 N2_2 89.85(7)
N5_2 Fe1_2 N1_2 92.03(8)
N3_2 Fe1_2 N1_2 178.70(7)
N2_2 Fe1_2 N1_2 90.27(7)
N5_2 Fe1_2 N4_2 91.65(8)
N3_2 Fe1_2 N4_2 89.97(7)
N2_2 Fe1_2 N4_2 175.53(7)
N1_2 Fe1_2 N4_2 89.82(7)
N5_2 Fe1_2 N6_2 178.52(8)
N3_2 Fe1_2 N6_2 90.45(7)
N2_2 Fe1_2 N6_2 85.73(7)
N1_2 Fe1_2 N6_2 88.26(7)
N4_2 Fe1_2 N6_2 89.81(7)
C(A1_2 N1_2 C(A2_2 106.3(2)
C(A1_2 N1_2 Fe1_2 127.14(15)
C(A2_2 N1_2 Fe1_2 126.42(14)
C(A4_2 N2_2 C(A3_2 106.6(2)
C(A4_2 N2_2 Fe1_2 126.96(14)
C(A3_2 N2_2 Fe1_2 126.49(14)
C(A5_2 N3_2 C(A6_2 106.6(2)
C(A5_2 N3_2 Fe1_2 127.37(15)
C(A6_2 N3_2 Fe1_2 125.90(14)
C(A8_2 N4_2 C(A7_2 106.2(2)
C(A8_2 N4_2 Fe1_2 127.11(14)
C(A7_2 N4_2 Fe1_2 126.40(14)
O1_2 N5_2 Fe1_2 177.4(2)
C1_2 N6_2 C3_2 106.4(2)
C1_2 N6_2 Fe1_2 132.3(2)
C3_2 N6_2 Fe1_2 121.00(14)
N6_2 C1_2 N7_2 108.6(2)
N6_2 C1_2 C4_2 130.6(2)
N7_2 C1_2 C4_2 120.8(2)
C1_2 N7_2 C2_2 109.4(2)
C3_2 C2_2 N7_2 106.1(2)
C2_2 C3_2 N6_2 109.5(2)
C(A2_2 CM1_2 C(A3_2 124.9(2)
C(A5_2 CM2_2 C(A4_2 125.0(2)
C(A6_2 CM3_2 C(A7_2 124.9(2)
C(A8_2 CM4_2 C(A1_2 125.4(2)
N1_2 C(A1_2 CM4_2 124.9(2)
N1_2 C(A1_2 CB1_2 110.0(2)
CM4_2 C(A1_2 CB1_2 125.1(2)
N1_2 C(A2_2 CM1_2 125.1(2)
N1_2 C(A2_2 CB2_2 110.2(2)
CM1_2 C(A2_2 CB2_2 124.6(2)
N2_2 C(A3_2 CM1_2 125.6(2)
N2_2 C(A3_2 CB3_2 109.9(2)
CM1_2 C(A3_2 CB3_2 124.5(2)
N2_2 C(A4_2 CM2_2 125.3(2)
N2_2 C(A4_2 CB4_2 109.9(2)
CM2_2 C(A4_2 CB4_2 124.8(2)
N3_2 C(A5_2 CM2_2 124.9(2)
N3_2 C(A5_2 CB5_2 109.9(2)
CM2_2 C(A5_2 CB5_2 125.1(2)
CM3_2 C(A6_2 N3_2 125.4(2)
CM3_2 C(A6_2 CB6_2 124.4(2)
N3_2 C(A6_2 CB6_2 109.6(2)
N4_2 C(A7_2 CM3_2 124.7(2)
N4_2 C(A7_2 CB7_2 110.0(2)
CM3_2 C(A7_2 CB7_2 125.3(2)
N4_2 C(A8_2 CM4_2 125.0(2)
N4_2 C(A8_2 CB8_2 110.1(2)
CM4_2 C(A8_2 CB8_2 124.5(2)
CB2_2 CB1_2 C(A1_2 107.1(2)
CB2_2 CB1_2 C11_2 127.2(2)
C(A1_2 CB1_2 C11_2 125.5(2)
CB1_2 CB2_2 C(A2_2 106.4(2)
CB1_2 CB2_2 C21_2 129.2(2)
C(A2_2 CB2_2 C21_2 124.3(2)
CB4_2 CB3_2 C(A3_2 106.9(2)
CB4_2 CB3_2 C31_2 128.7(2)
C(A3_2 CB3_2 C31_2 124.4(2)
CB3_2 CB4_2 C(A4_2 106.7(2)
CB3_2 CB4_2 C41_2 127.9(2)
C(A4_2 CB4_2 C41_2 125.2(2)
CB6_2 CB5_2 C(A5_2 106.6(2)
CB6_2 CB5_2 C51_2 127.4(2)
C(A5_2 CB5_2 C51_2 126.0(2)
CB5_2 CB6_2 C(A6_2 107.1(2)
CB5_2 CB6_2 C61_2 128.4(2)
C(A6_2 CB6_2 C61_2 124.3(2)
CB8_2 CB7_2 C(A7_2 106.5(2)
CB8_2 CB7_2 C71_2 127.9(2)
C(A7_2 CB7_2 C71_2 125.5(2)
CB7_2 CB8_2 C(A8_2 107.0(2)
CB7_2 CB8_2 C81_2 127.8(2)
C(A8_2 CB8_2 C81_2 125.0(2)
CB1_2 C11_2 C12_2 110.5(2)
CB2_2 C21_2 C22_2 113.8(2)
CB3_2 C31_2 C32_2 112.9(2)
CB4_2 C41_2 C42_2 112.4(2)
CB5_2 C51_2 C52_2 114.2(2)
CB6_2 C61_2 C62_2 112.2(2)
CB7_2 C71_2 C72_2 113.6(2)
CB8_2 C81_2 C82_2 112.6(2)
O5_2 Cl1_2 O3_2 110.34(14)
O5_2 Cl1_2 O4_2 109.5(2)
O3_2 Cl1_2 O4_2 109.07(14)
O5_2 Cl1_2 O2_2 110.08(12)
O3_2 Cl1_2 O2_2 108.80(12)
O4_2 Cl1_2 O2_2 109.02(13)

loop_
_geom_bond_atom_site_label_1
_geom_bond_atom_site_label_2
_geom_bond_distance
Cl2 C5 1.735(3)
Cl3 C5 1.738(3)
Fe1_1 N5_1 1.649(2)
Fe1_1 N1_1 2.004(2)
Fe1_1 N2_1 2.013(2)
Fe1_1 N3_1 2.016(2)
Fe1_1 N4_1 2.024(2)
Fe1_1 N6_1 2.053(2)
N1_1 C(A2_1 1.381(3)
N1_1 C(A1_1 1.382(3)
N2_1 C(A3_1 1.375(3)
N2_1 C(A4_1 1.378(3)
N3_1 C(A6_1 1.378(3)
N3_1 C(A5_1 1.382(3)
N4_1 C(A7_1 1.375(3)
N4_1 C(A8_1 1.382(3)
N5_1 O1_1 1.132(3)
N6_1 C1_1 1.340(3)
N6_1 C3_1 1.387(3)
C1_1 N7_1 1.360(3)
C1_1 C4_1 1.485(3)
N7_1 C2_1 1.367(3)
C2_1 C3_1 1.347(3)
CM1_1 C(A2_1 1.383(3)
CM1_1 C(A3_1 1.387(3)
CM2_1 C(A5_1 1.386(3)
CM2_1 C(A4_1 1.388(3)
CM3_1 C(A6_1 1.383(3)
CM3_1 C(A7_1 1.384(3)
CM4_1 C(A8_1 1.389(3)
CM4_1 C(A1_1 1.389(3)
C(A1_1 CB1_1 1.451(3)
C(A2_1 CB2_1 1.448(3)
C(A3_1 CB3_1 1.453(3)
C(A4_1 CB4_1 1.454(3)
C(A5_1 CB5_1 1.446(3)
C(A6_1 CB6_1 1.447(3)
C(A7_1 CB7_1 1.458(3)
C(A8_1 CB8_1 1.455(3)
CB1_1 CB2_1 1.368(3)
CB1_1 C11_1 1.501(3)
CB2_1 C21_1 1.503(3)
CB3_1 CB4_1 1.364(3)
CB3_1 C31_1 1.509(3)
CB4_1 C41_1 1.500(3)
CB5_1 CB6_1 1.366(3)
CB5_1 C51_1 1.505(3)
CB6_1 C61_1 1.499(3)
CB7_1 CB8_1 1.369(3)
CB7_1 C71_1 1.507(3)
CB8_1 C81_1 1.503(3)
C11_1 C12_1 1.528(4)
C21_1 C22_1 1.521(3)
C31_1 C32_1 1.519(3)
C41_1 C42_1 1.529(3)
C51_1 C52_1 1.527(3)
C61_1 C62_1 1.530(3)
C71_1 C72_1 1.527(3)
C81_1 C82_1 1.526(4)
Cl1_1 O4_1 1.407(2)
Cl1_1 O2_1 1.436(2)
Cl1_1 O5_1 1.444(2)
Cl1_1 O3_1 1.449(2)
Fe1_2 N5_2 1.648(2)
Fe1_2 N3_2 1.994(2)
Fe1_2 N2_2 2.002(2)
Fe1_2 N1_2 2.008(2)
Fe1_2 N4_2 2.009(2)
Fe1_2 N6_2 2.032(2)
N1_2 C(A1_2 1.378(3)
N1_2 C(A2_2 1.381(3)
N2_2 C(A4_2 1.373(3)
N2_2 C(A3_2 1.378(3)
N3_2 C(A5_2 1.378(3)
N3_2 C(A6_2 1.386(3)
N4_2 C(A8_2 1.378(3)
N4_2 C(A7_2 1.380(3)
N5_2 O1_2 1.139(2)
N6_2 C1_2 1.339(3)
N6_2 C3_2 1.395(3)
C1_2 N7_2 1.356(3)
C1_2 C4_2 1.485(3)
N7_2 C2_2 1.366(3)
C2_2 C3_2 1.343(3)
CM1_2 C(A2_2 1.388(3)
CM1_2 C(A3_2 1.392(3)
CM2_2 C(A5_2 1.384(3)
CM2_2 C(A4_2 1.386(3)
CM3_2 C(A6_2 1.384(3)
CM3_2 C(A7_2 1.392(3)
CM4_2 C(A8_2 1.381(3)
CM4_2 C(A1_2 1.388(3)
C(A1_2 CB1_2 1.449(3)
C(A2_2 CB2_2 1.452(3)
C(A3_2 CB3_2 1.455(3)
C(A4_2 CB4_2 1.460(3)
C(A5_2 CB5_2 1.455(3)
C(A6_2 CB6_2 1.451(3)
C(A7_2 CB7_2 1.455(3)
C(A8_2 CB8_2 1.447(3)
CB1_2 CB2_2 1.369(3)
CB1_2 C11_2 1.505(3)
CB2_2 C21_2 1.498(3)
CB3_2 CB4_2 1.361(3)
CB3_2 C31_2 1.504(3)
CB4_2 C41_2 1.508(3)
CB5_2 CB6_2 1.375(3)
CB5_2 C51_2 1.509(3)
CB6_2 C61_2 1.504(3)
CB7_2 CB8_2 1.367(3)
CB7_2 C71_2 1.502(3)
CB8_2 C81_2 1.514(3)
C11_2 C12_2 1.533(3)
C21_2 C22_2 1.537(3)
C31_2 C32_2 1.536(3)
C41_2 C42_2 1.533(3)
C51_2 C52_2 1.521(3)
C61_2 C62_2 1.524(4)
C71_2 C72_2 1.526(4)
C81_2 C82_2 1.525(3)
Cl1_2 O5_2 1.425(2)
Cl1_2 O3_2 1.431(2)
Cl1_2 O4_2 1.441(2)
Cl1_2 O2_2 1.448(2)
